data_2011005
loop_
_publ_author_name
'Panneerselvam, Kaliyamoorthy'
'Lu, Tian-Huey'
'Chi, Ta-Yung'
'Tung, Shu-Fang'
'Chung, Chung-Sun'

_publ_section_title
;(12-Hydroxymethyl-5,5,7,12,14-pentamethyl-1,4,8,11-tetraazacyclotetradecane-<i>N</i>-acetato-<i>N</i>,<i>N</i>',<i>N</i>'',<i>N</i>''',<i>O</i>,<i>O</i>')cobalt(III)
 chloride perchlorate monohydrate
;
_journal_issue 6
_journal_name_full 'Acta Crystallographica Section C'
_journal_page_first 659
_journal_page_last 660
_journal_paper_doi 10.1107/S010827010000398X
_journal_volume 56
_journal_year 2000
_chemical_formula_iupac '[Co (C18 H37 N4 O3 )]Cl(ClO4) , H2 O'
_chemical_formula_moiety 'C18 H37 CoN4 O3 2+ , Cl- , ClO4 - , H2 O'
_chemical_formula_sum 'C18 H39 Cl2 Co N4 O8'
_chemical_formula_weight 569.36
_chemical_name_systematic
;
(12-hydroxymethyl-5,5,7,12,14-pentamethyl-1,4,8,11-
tetraazacyclotetradecane-N-acetato-N,N',N'',N''',O,O')cobalt(III)
Chloride Perchlorate Monohydrate
;
_space_group_IT_number 14
_symmetry_cell_setting monoclinic
_symmetry_space_group_name_Hall '-P 2yn'
_symmetry_space_group_name_H-M 'P 1 21/n 1'
_audit_creation_method SHELXL-97
_cell_angle_alpha 90.00
_cell_angle_beta 91.79(2)
_cell_angle_gamma 90.00
_cell_formula_units_Z 4
_cell_length_a 10.789(3)
_cell_length_b 8.918(2)
_cell_length_c 25.847(4)
_cell_measurement_reflns_used 25
_cell_measurement_temperature 293(2)
_cell_measurement_theta_max 15.75
_cell_measurement_theta_min 5.97
_cell_volume 2485.7(10)
_computing_cell_refinement 'CAD-4 Software'
_computing_data_collection 'CAD-4 Software (Enraf-Nonius, 1989)'
_computing_data_reduction 'NRCVAX (Gabe et al., 1989)'
_computing_molecular_graphics 'NRCVAX (Gabe et al., 1989)'
_computing_publication_material SHELXL97
_computing_structure_refinement 'SHELXL97 (Sheldrick, 1997)'
_computing_structure_solution 'SHELXS86 (Sheldrick, 1990)'
_diffrn_ambient_temperature 293(2)
_diffrn_measured_fraction_theta_full .998
_diffrn_measured_fraction_theta_max .998
_diffrn_measurement_device_type 'Enraf Nonius CAD4 diffractometer'
_diffrn_measurement_method \w/2\q
_diffrn_radiation_monochromator graphite
_diffrn_radiation_source 'fine-focus sealed tube'
_diffrn_radiation_type MoK\a
_diffrn_radiation_wavelength .71073
_diffrn_reflns_av_R_equivalents .0465
_diffrn_reflns_av_sigmaI/netI .0681
_diffrn_reflns_limit_h_max 12
_diffrn_reflns_limit_h_min -12
_diffrn_reflns_limit_k_max 10
_diffrn_reflns_limit_k_min 0
_diffrn_reflns_limit_l_max 30
_diffrn_reflns_limit_l_min 0
_diffrn_reflns_number 4613
_diffrn_reflns_theta_full 25.00
_diffrn_reflns_theta_max 25.00
_diffrn_reflns_theta_min 1.58
_diffrn_standards_decay_% 1
_diffrn_standards_interval_count 100
_diffrn_standards_number 3
_exptl_absorpt_coefficient_mu .955
_exptl_absorpt_correction_T_max .858
_exptl_absorpt_correction_T_min .795
_exptl_absorpt_correction_type psi-scan
_exptl_absorpt_process_details '(North et al., 1968)'
_exptl_crystal_colour purple
_exptl_crystal_density_diffrn 1.521
_exptl_crystal_density_meas ?
_exptl_crystal_density_method 'not measured'
_exptl_crystal_description pillar
_exptl_crystal_F_000 1200
_exptl_crystal_size_max .25
_exptl_crystal_size_mid .22
_exptl_crystal_size_min .16
_refine_diff_density_max .512
_refine_diff_density_min -.330
_refine_ls_extinction_method none
_refine_ls_goodness_of_fit_ref 1.013
_refine_ls_hydrogen_treatment constr
_refine_ls_matrix_type full
_refine_ls_number_parameters 339
_refine_ls_number_reflns 4361
_refine_ls_number_restraints 0
_refine_ls_restrained_S_all 1.013
_refine_ls_R_factor_all .0881
_refine_ls_R_factor_gt .0462
_refine_ls_shift/su_max .001
_refine_ls_shift/su_mean .000
_refine_ls_structure_factor_coef Fsqd
_refine_ls_weighting_details 'calc w = 1/[\s^2^(Fo^2^)+(0.0518P)^2^] where P=(Fo^2^+2Fc^2^)/3'
_refine_ls_weighting_scheme calc
_refine_ls_wR_factor_ref .1087
_reflns_number_gt 2981
_reflns_number_total 4361
_reflns_threshold_expression I>2\s(I)
_cod_data_source_file gd1092.cif
_cod_data_source_block I
_cod_depositor_comments
;
The following automatic conversions were performed:

'_exptl_crystal_density_meas' value 'none' was changed to '?' - the
value is perceived as not measured.

Automatic conversion script
Id: cif_fix_values 3008 2015-01-20 13:52:24Z robertas 
;
_cod_original_cell_volume 2485.6(8)
_cod_original_sg_symbol_H-M 'P 21/n'
_cod_database_code 2011005
_cod_database_fobs_code 2011005

loop_
_symmetry_equiv_pos_as_xyz
'x, y, z'
'1/2-x, 1/2+y, 1/2-z'
'-x, -y, -z'
'1/2+x, 1/2-y, 1/2+z'

loop_
_atom_site_label
_atom_site_fract_x
_atom_site_fract_y
_atom_site_fract_z
_atom_site_U_iso_or_equiv
_atom_site_adp_type
_atom_site_calc_flag
_atom_site_refinement_flags
_atom_site_occupancy
_atom_site_disorder_assembly
_atom_site_disorder_group
_atom_site_type_symbol
Co1 .35162(4) .23138(5) .12338(2) .02220(10) Uani d . 1 . . Co
O1 .2239(2) .2980(3) .16836(9) .0303(6) Uani d . 1 . . O
H1O1 .2424 .3845 .1911 .056 Uiso d . 1 . . H
O2 .4656(2) .1600(3) .07639(9) .0306(6) Uani d . 1 . . O
O3 .5471(3) .2080(3) .00021(10) .0471(7) Uani d . 1 . . O
N1 .3308(3) .4106(3) .07671(10) .0234(6) Uani d . 1 . . N
N2 .4849(3) .3481(3) .16052(11) .0284(7) Uani d . 1 . . N
H1N2 .4420 .4022 .1839 .034 Uiso calc R 1 . . H
N3 .3764(3) .0471(3) .16416(11) .0288(7) Uani d . 1 . . N
H1N3 .3262 .0553 .1917 .035 Uiso calc R 1 . . H
N4 .2097(3) .1266(3) .09025(11) .0286(7) Uani d . 1 . . N
H1N4 .2250 .1150 .0561 .034 Uiso calc R 1 . . H
C1 .4126(3) .5314(4) .09899(14) .0294(8) Uani d . 1 . . C
H1A .4356 .5998 .0717 .035 Uiso calc R 1 . . H
H1B .3678 .5879 .1245 .035 Uiso calc R 1 . . H
C2 .5265(3) .4651(4) .12382(14) .0320(9) Uani d . 1 . . C
H2A .5782 .4208 .0978 .038 Uiso calc R 1 . . H
H2B .5741 .5417 .1422 .038 Uiso calc R 1 . . H
C3 .5905(3) .2829(5) .19331(15) .0374(9) Uani d . 1 . . C
C4 .5435(4) .1441(5) .22045(15) .0411(10) Uani d . 1 . . C
H4A .6085 .1090 .2443 .049 Uiso calc R 1 . . H
H4B .4737 .1732 .2410 .049 Uiso calc R 1 . . H
C5 .5034(4) .0142(4) .18619(15) .0369(10) Uani d . 1 . . C
H5 .5606 .0065 .1576 .044 Uiso calc R 1 . . H
C6 .3244(4) -.0756(4) .13172(16) .0414(10) Uani d . 1 . . C
H6A .3190 -.1674 .1517 .050 Uiso calc R 1 . . H
H6B .3761 -.0939 .1024 .050 Uiso calc R 1 . . H
C7 .1973(4) -.0249(4) .11370(17) .0436(11) Uani d . 1 . . C
H7A .1627 -.0946 .0883 .052 Uiso calc R 1 . . H
H7B .1425 -.0207 .1427 .052 Uiso calc R 1 . . H
C8 .0965(3) .2221(4) .09477(13) .0315(8) Uani d . 1 . . C
C9 .1050(3) .3546(4) .05843(14) .0347(9) Uani d . 1 . . C
H9A .1207 .3161 .0242 .042 Uiso calc R 1 . . H
H9B .0244 .4030 .0566 .042 Uiso calc R 1 . . H
C10 .2010(3) .4735(4) .07092(14) .0293(8) Uani d . 1 . . C
H10 .1804 .5165 .1045 .035 Uiso calc R 1 . . H
C11 .3765(3) .3579(4) .02593(13) .0312(9) Uani d . 1 . . C
H11A .4131 .4414 .0078 .037 Uiso calc R 1 . . H
H11B .3072 .3206 .0048 .037 Uiso calc R 1 . . H
C12 .4719(3) .2347(4) .03347(14) .0326(8) Uani d . 1 . . C
C13 .7006(4) .2449(5) .15996(18) .0517(12) Uani d . 1 . . C
H13A .7602 .1877 .1800 .062 Uiso calc R 1 . . H
H13B .7384 .3358 .1484 .062 Uiso calc R 1 . . H
H13C .6724 .1871 .1305 .062 Uiso calc R 1 . . H
C14 .6276(5) .4000(5) .23429(18) .0596(13) Uani d . 1 . . C
H14A .6886 .3580 .2579 .071 Uiso calc R 1 . . H
H14B .5558 .4289 .2529 .071 Uiso calc R 1 . . H
H14C .6615 .4864 .2177 .071 Uiso calc R 1 . . H
C15 .5061(4) -.1328(5) .21600(18) .0541(12) Uani d . 1 . . C
H15A .5892 -.1531 .2283 .065 Uiso calc R 1 . . H
H15B .4781 -.2127 .1936 .065 Uiso calc R 1 . . H
H15C .4526 -.1256 .2449 .065 Uiso calc R 1 . . H
C16 .0964(3) .2710(4) .15172(13) .0327(9) Uani d . 1 . . C
H16A .0477 .3616 .1553 .039 Uiso calc R 1 . . H
H16B .0605 .1930 .1727 .039 Uiso calc R 1 . . H
C17 -.0235(4) .1366(5) .08067(17) .0483(11) Uani d . 1 . . C
H17A -.0935 .2010 .0854 .058 Uiso calc R 1 . . H
H17B -.0299 .0503 .1026 .058 Uiso calc R 1 . . H
H17C -.0221 .1052 .0452 .058 Uiso calc R 1 . . H
C18 .1914(4) .6007(5) .03109(16) .0454(11) Uani d . 1 . . C
H18A .2571 .6714 .0377 .055 Uiso calc R 1 . . H
H18B .1129 .6503 .0338 .055 Uiso calc R 1 . . H
H18C .1981 .5601 -.0031 .055 Uiso calc R 1 . . H
Cl1 .85040(14) .69656(15) .11615(5) .0613(3) Uani d . 1 . . Cl
O4 .8849(14) .7726(12) .0704(4) .118(4) Uani d P .50 . . O
O5 .8391(16) .5471(13) .1018(8) .157(8) Uani d P .50 . . O
O6 .7661(13) .755(2) .1428(7) .169(8) Uani d P .50 . . O
O7 .9689(14) .687(2) .1413(5) .165(8) Uani d P .50 . . O
O41 .9513(17) .762(2) .1237(11) .267(14) Uani d P .50 . . O
O51 .759(2) .804(3) .1065(8) .235(13) Uani d P .50 . . O
O61 .8067(15) .6334(18) .1619(4) .148(7) Uani d P .50 . . O
O71 .811(2) .610(3) .0775(5) .203(11) Uani d P .50 . . O
Cl2 .29129(12) .55192(14) .23104(5) .0644(4) Uani d . 1 . . Cl
OW1 .7332(3) -.0163(4) .00986(10) .0567(9) Uani d . 1 . . O
H1OW .6749 .0400 .0187 .054 Uiso d . 1 . . H
H2OW .7663 -.0400 .0402 .054 Uiso d . 1 . . H

loop_
_atom_site_aniso_label
_atom_site_aniso_U_11
_atom_site_aniso_U_22
_atom_site_aniso_U_33
_atom_site_aniso_U_12
_atom_site_aniso_U_13
_atom_site_aniso_U_23
Co1 .0237(2) .0215(2) .0216(2) -.0025(2) .00278(17) -.0002(2)
O1 .0295(14) .0346(15) .0268(13) -.0030(11) .0035(11) -.0093(11)
O2 .0370(15) .0278(14) .0275(13) .0041(12) .0089(11) -.0012(11)
O3 .0540(18) .0488(18) .0400(15) .0087(15) .0241(14) .0053(14)
N1 .0241(16) .0262(16) .0201(14) -.0007(13) .0030(12) -.0006(12)
N2 .0247(16) .0332(17) .0272(16) -.0031(14) .0004(13) -.0019(14)
N3 .0319(18) .0255(16) .0293(16) .0003(14) .0053(13) .0035(13)
N4 .0305(18) .0279(16) .0273(16) -.0058(14) -.0006(13) -.0060(13)
C1 .033(2) .0223(19) .033(2) -.0061(16) .0045(16) .0035(16)
C2 .029(2) .031(2) .036(2) -.0078(17) .0025(17) .0050(17)
C3 .026(2) .044(2) .042(2) -.0027(18) -.0124(17) .0073(19)
C4 .036(2) .052(3) .035(2) -.001(2) -.0066(18) .014(2)
C5 .029(2) .040(2) .042(2) .0045(18) .0067(18) .0137(19)
C6 .051(3) .0212(19) .052(3) -.0064(19) .002(2) -.0005(18)
C7 .047(3) .029(2) .054(3) -.012(2) .000(2) -.0024(19)
C8 .025(2) .036(2) .0338(19) -.0050(17) -.0003(15) -.0042(17)
C9 .028(2) .043(2) .033(2) .0012(18) -.0029(16) .0005(18)
C10 .029(2) .029(2) .0298(19) .0030(17) -.0008(16) .0015(16)
C11 .037(2) .034(2) .0225(18) -.0013(18) .0065(16) .0037(16)
C12 .033(2) .033(2) .0328(19) -.0058(18) .0069(16) -.0031(18)
C13 .027(2) .060(3) .068(3) -.001(2) .006(2) .015(2)
C14 .057(3) .062(3) .059(3) -.014(3) -.022(2) .003(2)
C15 .040(3) .048(3) .074(3) .009(2) -.002(2) .024(2)
C16 .0254(19) .040(2) .0337(19) -.0045(18) .0062(15) -.0047(18)
C17 .034(2) .054(3) .056(3) -.014(2) -.007(2) -.003(2)
C18 .045(3) .042(3) .049(3) .008(2) .000(2) .010(2)
Cl1 .0699(9) .0605(8) .0533(8) -.0107(8) .0003(7) .0059(6)
O4 .196(12) .091(7) .066(6) -.035(8) -.001(7) .024(5)
O5 .167(15) .045(6) .27(2) -.038(7) .100(15) -.019(9)
O6 .119(10) .23(2) .161(16) .049(14) .033(12) -.119(15)
O7 .112(10) .30(2) .083(7) .052(13) -.048(7) .003(10)
O41 .128(14) .23(2) .44(4) -.138(15) -.035(16) .16(2)
O51 .26(2) .26(2) .188(17) .167(17) .106(17) .141(17)
O61 .200(15) .200(14) .043(5) -.137(12) -.025(7) .037(7)
O71 .225(18) .31(3) .070(8) .02(2) -.043(10) -.097(13)
Cl2 .0647(8) .0656(8) .0648(7) -.0246(7) .0313(6) -.0378(6)
OW1 .061(2) .065(2) .0430(17) .0169(17) -.0037(15) -.0203(16)

loop_
_atom_type_symbol
_atom_type_description
_atom_type_scat_dispersion_real
_atom_type_scat_dispersion_imag
_atom_type_scat_source
C C .0033 .0016 'International Tables Vol C Tables 4.2.6.8 and 6.1.1.4'
H H .0000 .0000 'International Tables Vol C Tables 4.2.6.8 and 6.1.1.4'
O O .0106 .0060 'International Tables Vol C Tables 4.2.6.8 and 6.1.1.4'
N N .0061 .0033 'International Tables Vol C Tables 4.2.6.8 and 6.1.1.4'
Cl Cl .1484 .1585 'International Tables Vol C Tables 4.2.6.8 and 6.1.1.4'
Co Co .3494 .9721 'International Tables Vol C Tables 4.2.6.8 and 6.1.1.4'

loop_
_geom_angle_atom_site_label_1
_geom_angle_atom_site_label_2
_geom_angle_atom_site_label_3
_geom_angle
_geom_angle_publ_flag
O2 Co1 O1 175.40(10) ?
O2 Co1 N3 89.00(10) ?
O1 Co1 N3 91.30(10) ?
O2 Co1 N4 94.30(10) ?
O1 Co1 N4 81.20(10) ?
N3 Co1 N4 85.80(10) ?
O2 Co1 N2 90.60(10) ?
O1 Co1 N2 93.80(10) ?
N3 Co1 N2 95.40(10) ?
N4 Co1 N2 174.90(10) ?
O2 Co1 N1 86.80(10) ?
O1 Co1 N1 92.80(10) ?
N3 Co1 N1 175.40(10) ?
N4 Co1 N1 92.60(10) ?
N2 Co1 N1 86.50(10) ?
C16 O1 Co1 117.4(2) no
C16 O1 H1O1 118.7 no
Co1 O1 H1O1 117.8 no
C12 O2 Co1 115.7(2) no
C11 N1 C1 111.0(3) no
C11 N1 C10 111.1(3) no
C1 N1 C10 107.7(3) no
C11 N1 Co1 104.1(2) no
C1 N1 Co1 106.8(2) no
C10 N1 Co1 116.1(2) no
C2 N2 C3 112.9(3) no
C2 N2 Co1 106.6(2) no
C3 N2 Co1 125.9(2) no
C2 N2 H1N2 102.8 no
C3 N2 H1N2 102.8 no
Co1 N2 H1N2 102.8 no
C6 N3 C5 113.4(3) no
C6 N3 Co1 105.8(2) no
C5 N3 Co1 118.4(2) no
C6 N3 H1N3 106.1 no
C5 N3 H1N3 106.1 no
Co1 N3 H1N3 106.1 no
C7 N4 C8 113.6(3) no
C7 N4 Co1 109.4(2) no
C8 N4 Co1 108.8(2) no
C7 N4 H1N4 108.3 no
C8 N4 H1N4 108.3 no
Co1 N4 H1N4 108.3 no
C2 C1 N1 110.3(3) no
C2 C1 H1A 109.6 no
N1 C1 H1A 109.6 no
C2 C1 H1B 109.6 no
N1 C1 H1B 109.6 no
H1A C1 H1B 108.1 no
N2 C2 C1 106.9(3) no
N2 C2 H2A 110.3 no
C1 C2 H2A 110.3 no
N2 C2 H2B 110.3 no
C1 C2 H2B 110.3 no
H2A C2 H2B 108.6 no
N2 C3 C4 108.4(3) no
N2 C3 C13 110.7(3) no
C4 C3 C13 110.9(4) no
N2 C3 C14 107.5(3) no
C4 C3 C14 108.7(3) no
C13 C3 C14 110.6(3) no
C5 C4 C3 116.6(3) no
C5 C4 H4A 108.1 no
C3 C4 H4A 108.1 no
C5 C4 H4B 108.1 no
C3 C4 H4B 108.1 no
H4A C4 H4B 107.3 no
N3 C5 C4 108.3(3) no
N3 C5 C15 111.4(3) no
C4 C5 C15 111.3(3) no
N3 C5 H5 108.6 no
C4 C5 H5 108.6 no
C15 C5 H5 108.6 no
N3 C6 C7 106.2(3) no
N3 C6 H6A 110.5 no
C7 C6 H6A 110.5 no
N3 C6 H6B 110.5 no
C7 C6 H6B 110.5 no
H6A C6 H6B 108.7 no
N4 C7 C6 107.9(3) no
N4 C7 H7A 110.1 no
C6 C7 H7A 110.1 no
N4 C7 H7B 110.1 no
C6 C7 H7B 110.1 no
H7A C7 H7B 108.4 no
N4 C8 C9 109.3(3) no
N4 C8 C16 105.2(3) no
C9 C8 C16 112.0(3) no
N4 C8 C17 112.5(3) no
C9 C8 C17 107.9(3) no
C16 C8 C17 110.0(3) no
C10 C9 C8 118.0(3) no
C10 C9 H9A 107.8 no
C8 C9 H9A 107.8 no
C10 C9 H9B 107.8 no
C8 C9 H9B 107.8 no
H9A C9 H9B 107.1 no
C9 C10 N1 112.8(3) no
C9 C10 C18 110.2(3) no
N1 C10 C18 112.6(3) no
C9 C10 H10 107.0 no
N1 C10 H10 107.0 no
C18 C10 H10 107.0 no
N1 C11 C12 110.9(3) no
N1 C11 H11A 109.5 no
C12 C11 H11A 109.5 no
N1 C11 H11B 109.5 no
C12 C11 H11B 109.5 no
H11A C11 H11B 108.0 no
O3 C12 O2 123.7(4) no
O3 C12 C11 120.9(3) no
O2 C12 C11 115.4(3) no
C3 C13 H13A 109.5 no
C3 C13 H13B 109.5 no
H13A C13 H13B 109.5 no
C3 C13 H13C 109.5 no
H13A C13 H13C 109.5 no
H13B C13 H13C 109.5 no
C3 C14 H14A 109.5 no
C3 C14 H14B 109.5 no
H14A C14 H14B 109.5 no
C3 C14 H14C 109.5 no
H14A C14 H14C 109.5 no
H14B C14 H14C 109.5 no
C5 C15 H15A 109.5 no
C5 C15 H15B 109.5 no
H15A C15 H15B 109.5 no
C5 C15 H15C 109.5 no
H15A C15 H15C 109.5 no
H15B C15 H15C 109.5 no
O1 C16 C8 107.6(3) no
O1 C16 H16A 110.2 no
C8 C16 H16A 110.2 no
O1 C16 H16B 110.2 no
C8 C16 H16B 110.2 no
H16A C16 H16B 108.5 no
C8 C17 H17A 109.5 no
C8 C17 H17B 109.5 no
H17A C17 H17B 109.5 no
C8 C17 H17C 109.5 no
H17A C17 H17C 109.5 no
H17B C17 H17C 109.5 no
C10 C18 H18A 109.5 no
C10 C18 H18B 109.5 no
H18A C18 H18B 109.5 no
C10 C18 H18C 109.5 no
H18A C18 H18C 109.5 no
H18B C18 H18C 109.5 no
O6 Cl1 O5 118.9(12) no
O6 Cl1 O7 115.3(10) no
O5 Cl1 O7 97.6(11) no
O6 Cl1 O4 117.6(13) no
O5 Cl1 O4 105.0(8) no
O7 Cl1 O4 98.9(8) no
O41 Cl1 O71 130.4(17) no
O41 Cl1 O51 108.4(16) no
O71 Cl1 O51 93.4(14) no
O41 Cl1 O61 111.8(13) no
O71 Cl1 O61 107.2(11) no
O51 Cl1 O61 100.0(9) no
H1OW OW1 H2OW 100.8 no

loop_
_geom_bond_atom_site_label_1
_geom_bond_atom_site_label_2
_geom_bond_site_symmetry_2
_geom_bond_distance
_geom_bond_publ_flag
Co1 O2 . 1.867(2) yes
Co1 O1 . 1.925(2) yes
Co1 N3 . 1.966(3) yes
Co1 N4 . 1.967(3) yes
Co1 N2 . 1.997(3) yes
Co1 N1 . 2.011(3) yes
O1 C16 . 1.449(4) no
O1 H1O1 . .99 no
O2 C12 . 1.297(4) no
O3 C12 . 1.223(4) no
N1 C11 . 1.492(4) no
N1 C1 . 1.496(4) no
N1 C10 . 1.512(4) no
N2 C2 . 1.489(4) no
N2 C3 . 1.515(4) no
N2 H1N2 . .91 no
N3 C6 . 1.479(5) no
N3 C5 . 1.496(5) no
N3 H1N3 . .91 no
N4 C7 . 1.489(5) no
N4 C8 . 1.497(5) no
N4 H1N4 . .91 no
C1 C2 . 1.492(5) no
C1 H1A . .97 no
C1 H1B . .97 no
C2 H2A . .97 no
C2 H2B . .97 no
C3 C4 . 1.517(5) no
C3 C13 . 1.527(5) no
C3 C14 . 1.532(6) no
C4 C5 . 1.514(6) no
C4 H4A . .97 no
C4 H4B . .97 no
C5 C15 . 1.521(5) no
C5 H5 . .98 no
C6 C7 . 1.503(6) no
C6 H6A . .97 no
C6 H6B . .97 no
C7 H7A . .97 no
C7 H7B . .97 no
C8 C9 . 1.514(5) no
C8 C16 . 1.535(5) no
C8 C17 . 1.537(5) no
C9 C10 . 1.509(5) no
C9 H9A . .97 no
C9 H9B . .97 no
C10 C18 . 1.534(5) no
C10 H10 . .98 no
C11 C12 . 1.514(5) no
C11 H11A . .97 no
C11 H11B . .97 no
C13 H13A . .96 no
C13 H13B . .96 no
C13 H13C . .96 no
C14 H14A . .96 no
C14 H14B . .96 no
C14 H14C . .96 no
C15 H15A . .96 no
C15 H15B . .96 no
C15 H15C . .96 no
C16 H16A . .97 no
C16 H16B . .97 no
C17 H17A . .96 no
C17 H17B . .96 no
C17 H17C . .96 no
C18 H18A . .96 no
C18 H18B . .96 no
C18 H18C . .96 no
Cl1 O41 . 1.246(15) no
Cl1 O6 . 1.271(11) no
Cl1 O71 . 1.318(14) no
Cl1 O5 . 1.388(12) no
Cl1 O51 . 1.388(16) no
Cl1 O61 . 1.404(9) no
Cl1 O7 . 1.418(13) no
Cl1 O4 . 1.422(8) no
OW1 H1OW . .84 no
OW1 H2OW . .88 no

loop_
_geom_hbond_atom_site_label_D
_geom_hbond_atom_site_label_H
_geom_hbond_atom_site_label_A
_geom_hbond_site_symmetry_A
_geom_hbond_distance_DH
_geom_hbond_distance_HA
_geom_hbond_distance_DA
_geom_hbond_angle_DHA
_geom_hbond_publ_flag
O1 H1O1 CL2 . .99 1.88 2.865(2) 174.7 yes
N2 H1N2 CL2 . .91 2.46 3.350(3) 167.2 yes
N3 H1N3 CL2 2_545 .91 2.40 3.304(3) 172.9 yes
N4 H1N4 OW1 3_655 .91 1.98 2.854(4) 159.7 yes
OW1 H1OW O3 . .84 2.08 2.840(4) 149.5 yes
OW1 H2OW O4 1_545 .88 2.23 2.918(12) 135.0 yes
OW1 H2OW O51 1_545 .88 2.21 2.975(14) 145.2 yes

loop_
_geom_torsion_atom_site_label_1
_geom_torsion_atom_site_label_2
_geom_torsion_atom_site_label_3
_geom_torsion_atom_site_label_4
_geom_torsion
_geom_torsion_publ_flag
Co1 N1 C1 C2 33.5(3) no
N1 C1 C2 N2 -52.5(4) no
C1 C2 N2 Co1 44(3) no
C2 N2 Co1 N1 -21.2(2) no
N2 Co1 N1 C1 -6.3(2) no
Co1 N2 C3 C4 -34.5(4) no
N2 C3 C4 C5 64.1(4) no
C3 C4 C5 N3 -79.0(4) no
C4 C5 N3 Co1 57.9(3) no
C5 N3 Co1 N2 -29.5(3) no
N3 Co1 N2 C3 18.8(3) no
Co1 N3 C6 C7 -49.4(3) no
N3 C6 C7 N4 51.9(4) no
C6 C7 N4 Co1 -29.2(4) no
C7 N4 Co1 N3 1.3(2) no
N4 Co1 N3 C6 27.0(2) no
Co1 N4 C8 C9 72.5(3) no
N4 C8 C9 C10 -69.3(4) no
C8 C9 C10 N1 55.6(4) no
C9 C10 N1 Co1 -49.5(3) no
C10 N1 Co1 N4 48.6(2) no
N1 Co1 N4 C8 -58.4(2) no
Co1 N1 C11 C12 -27.5(3) no
N1 C11 C12 O2 24.0(4) no
C11 C12 O2 Co1 -6.1(4) no
C12 O2 Co1 N1 -8.8(2) no
O2 Co1 N1 C11 20.3(2) no
Co1 N4 C8 C16 -47.9(3) no
N4 C8 C16 O1 37.4(4) no
C8 C16 O1 Co1 -11.8(4) no
C16 O1 Co1 N4 -12.3(2) no
O1 Co1 N4 C8 34.0(2) no
